data_4021248
loop_
_publ_author_name
'Paul R. Serwinski'
'Burak Esat'
'Paul M. Lahti'
'Yi Liao'
'Richard Walton'
'Jiang Lan'

_publ_section_title
;
 Photolysis and Oxidation of Azidophenyl-Substituted Radicals:
 Delocalization in Heteroatom-Based Radicals
;
_journal_name_full 'Journal of Organic Chemistry'
_journal_page_first 5247
_journal_page_last 5260
_journal_paper_doi 10.1021/jo049500r
_journal_volume 69
_journal_year 2004
_chemical_formula_moiety 'C13 H16 N5 O2 '
_chemical_formula_sum 'C13 H16 N5 O2'
_chemical_formula_weight 274.304
_chemical_melting_point 80.5(5)
_space_group_IT_number 19
_symmetry_cell_setting orthorhombic
_symmetry_space_group_name_Hall 'P 2ac 2ab'
_symmetry_space_group_name_H-M 'P 21 21 21'
_cell_angle_alpha 90.00
_cell_angle_beta 90.00
_cell_angle_gamma 90.00
_cell_formula_units_Z 4
_cell_length_a 6.0831(2)
_cell_length_b 11.3917(5)
_cell_length_c 20.0530(10)
_cell_measurement_temperature 298
_cell_volume 1389.60(10)
_diffrn_ambient_temperature 298
_exptl_crystal_density_diffrn 1.311
_cod_depositor_comments
;
The following automatic conversions were performed:
'_symmetry_cell_setting' value 'Orthorhombic' changed to 'orthorhombic'
according to '/home/saulius/struct/CIF-dictionaries/cif_core.dic'
dictionary named 'cif_core.dic' version 2.4.1 from 2010-06-29.

Automatic conversion script
Id: cif_fix_enum 1527 2010-12-29 10:47:43Z saulius 

The following automatic conversions were performed:

'_chemical_melting_point' value '80-81' was changed to '80.5(5)' -
the average value was taken and precision was estimated.

Automatic conversion script
Id: cif_fix_values 1646 2011-03-28 12:23:43Z adriana 
;
_cod_original_formula_sum 'C13 H16 N5 O2 '
_cod_database_code 4021248

loop_
_symmetry_equiv_pos_as_xyz
+X,+Y,+Z
'-X+ 1/2,-Y,+Z+ 1/2'
'+X+ 1/2,-Y+ 1/2,-Z'
'-X,+Y+ 1/2,-Z+ 1/2'

loop_
_atom_site_label
_atom_site_type_symbol
_atom_site_fract_x
_atom_site_fract_y
_atom_site_fract_z
_atom_site_U_iso_or_equiv
_atom_site_adp_type
_atom_site_occupancy
_atom_site_symmetry_multiplicity
_atom_site_calc_flag
_atom_site_refinement_flags
_atom_site_disorder_assembly
_atom_site_disorder_group
O1 O 1.0211(4) 0.0151(2) 0.40369(13) 0.0735(8) Uani 1 1 d . . .
O2 O 0.6047(5) 0.2707(2) 0.27826(12) 0.0704(8) Uani 1 1 d . . .
N1 N 0.8901(4) 0.0558(2) 0.35936(14) 0.0479(7) Uani 1 1 d . . .
N2 N 0.6938(4) 0.1764(2) 0.30079(13) 0.0456(7) Uani 1 1 d . . .
N3 N 0.6948(5) 0.5542(3) 0.44242(18) 0.0726(10) Uani 1 1 d . . .
N4 N 0.7380(5) 0.6336(3) 0.4815(2) 0.0698(10) Uani 1 1 d . . .
N5 N 0.7573(7) 0.7127(3) 0.5160(2) 0.0961(14) Uani 1 1 d . . .
C1 C 0.7503(5) -0.0248(3) 0.31761(16) 0.0462(9) Uani 1 1 d . . .
C2 C 0.6585(5) 0.0630(3) 0.26513(16) 0.0443(9) Uani 1 1 d . . .
C3 C 0.8365(5) 0.1693(3) 0.35115(16) 0.0410(9) Uani 1 1 d . . .
C4 C 0.9139(5) 0.2681(3) 0.39153(15) 0.0443(9) Uani 1 1 d . . .
C5 C 0.7789(5) 0.3655(3) 0.39961(16) 0.0471(9) Uani 1 1 d . . .
C6 C 0.8488(6) 0.4596(3) 0.43753(16) 0.0497(9) Uani 1 1 d . . .
C7 C 1.0561(6) 0.4604(3) 0.46570(16) 0.0534(9) Uani 1 1 d . . .
C8 C 1.1909(5) 0.3637(4) 0.45747(16) 0.0549(10) Uani 1 1 d . . .
C9 C 1.1215(5) 0.2680(3) 0.42071(16) 0.0494(9) Uani 1 1 d . . .
C10 C 0.5776(6) -0.0757(3) 0.36288(17) 0.0620(10) Uani 1 1 d . . .
C11 C 0.8917(6) -0.1233(3) 0.28934(18) 0.0658(11) Uani 1 1 d . . .
C12 C 0.4160(5) 0.0515(3) 0.24933(19) 0.0603(10) Uani 1 1 d . . .
C13 C 0.7899(6) 0.0704(3) 0.20060(18) 0.0691(11) Uani 1 1 d . . .
H5 H 0.6339 0.3691 0.3809 0.058 Uiso 1 1 d R . .
H7 H 1.1097 0.5259 0.4902 0.066 Uiso 1 1 d R . .
H8 H 1.3289 0.3650 0.4799 0.069 Uiso 1 1 d R . .
H9 H 1.2218 0.2030 0.4154 0.068 Uiso 1 1 d R . .
H10A H 0.4875 -0.0139 0.3800 0.081 Uiso 1 1 d R . .
H10B H 0.6501 -0.1149 0.3996 0.081 Uiso 1 1 d R . .
H10C H 0.4910 -0.1307 0.3387 0.081 Uiso 1 1 d R . .
H11A H 0.9993 -0.0901 0.2604 0.087 Uiso 1 1 d R . .
H11B H 0.8017 -0.1780 0.2651 0.087 Uiso 1 1 d R . .
H11C H 0.9608 -0.1622 0.3260 0.087 Uiso 1 1 d R . .
H12A H 0.3400 0.0466 0.2906 0.081 Uiso 1 1 d R . .
H12B H 0.3933 -0.0201 0.2242 0.081 Uiso 1 1 d R . .
H12C H 0.3667 0.1168 0.2238 0.081 Uiso 1 1 d R . .
H13A H 0.9428 0.0800 0.2125 0.089 Uiso 1 1 d R . .
H13B H 0.7437 0.1379 0.1754 0.089 Uiso 1 1 d R . .
H13C H 0.7703 0.0010 0.1757 0.089 Uiso 1 1 d R . .

loop_
_atom_site_aniso_label
_atom_site_aniso_U_11
_atom_site_aniso_U_22
_atom_site_aniso_U_33
_atom_site_aniso_U_23
_atom_site_aniso_U_13
_atom_site_aniso_U_12
O1 0.0773(16) 0.0574(15) 0.086(2) -0.0037(14) -0.0365(18) 0.0157(14)
O2 0.0905(19) 0.0453(16) 0.0752(17) 0.0015(13) -0.0385(16) -0.0013(14)
N1 0.0450(15) 0.0413(18) 0.0574(18) -0.0055(15) -0.0107(15) 0.0067(14)
N2 0.0488(16) 0.0384(18) 0.0497(18) 0.0037(15) -0.0101(15) 0.0019(13)
N3 0.083(2) 0.056(2) 0.078(2) -0.025(2) -0.0155(18) 0.011(2)
N4 0.074(2) 0.055(2) 0.080(2) -0.008(2) -0.0087(19) 0.0081(18)
N5 0.115(3) 0.067(3) 0.106(3) -0.030(3) -0.017(2) 0.012(2)
C1 0.0436(18) 0.0397(19) 0.055(2) -0.0073(17) -0.0020(17) 0.0009(17)
C2 0.0438(18) 0.040(2) 0.049(2) -0.0098(17) -0.0019(15) -0.0041(15)
C3 0.0361(19) 0.040(2) 0.047(2) -0.0010(18) -0.0056(17) -0.0021(15)
C4 0.044(2) 0.049(2) 0.0394(19) 0.0022(17) -0.0035(16) -0.0045(18)
C5 0.0490(19) 0.048(2) 0.044(2) -0.0011(18) -0.0021(16) -0.001(2)
C6 0.057(2) 0.050(2) 0.0419(19) -0.0032(18) 0.0015(17) 0.000(2)
C7 0.065(2) 0.052(2) 0.044(2) -0.0097(18) -0.0049(19) -0.013(2)
C8 0.051(2) 0.067(3) 0.047(2) -0.002(2) -0.0096(17) -0.003(2)
C9 0.048(2) 0.050(2) 0.050(2) -0.0016(19) -0.0047(18) -0.0013(17)
C10 0.068(2) 0.054(2) 0.063(2) 0.0016(19) 0.004(2) -0.005(2)
C11 0.066(2) 0.048(2) 0.083(3) -0.014(2) -0.003(2) 0.0104(19)
C12 0.054(2) 0.049(2) 0.078(2) -0.006(2) -0.0143(19) -0.0050(19)
C13 0.073(2) 0.081(3) 0.053(2) -0.008(2) 0.000(2) -0.005(2)

loop_
_geom_bond_atom_site_label_1
_geom_bond_atom_site_label_2
_geom_bond_distance
_geom_bond_site_symmetry_2
_geom_bond_publ_flag
O1 N1 1.281(3) . ?
O2 N2 1.285(3) . ?
N1 C3 1.343(4) . ?
N1 C1 1.505(4) . ?
N2 C3 1.334(4) . ?
N2 C2 1.492(4) . ?
N3 N4 1.225(5) . ?
N3 C6 1.431(5) . ?
N4 N5 1.142(5) . ?
C1 C11 1.523(4) . ?
C1 C10 1.505(4) . ?
C1 C2 1.555(4) . ?
C2 C12 1.515(5) . ?
C2 C13 1.523(5) . ?
C3 C4 1.464(4) . ?
C4 C9 1.392(5) . ?
C4 C5 1.390(4) . ?
C5 C6 1.381(4) . ?
C6 C7 1.382(5) . ?
C7 C8 1.383(5) . ?
C8 C9 1.382(5) . ?

loop_
_cod_related_entry_id
_cod_related_entry_database
_cod_related_entry_code
1 ChemSpider 9348479
